data_7704693
loop_
_publ_author_name
'Ksi\;a\.zek, Maria'
'Weselski, Marek'
'Dreczko, Agnieszka'
'Maliuzhenko, Vladyslav'
'Ka\'zmierczak, Marcin'
'To\/loczko, Aleksandra'
'Kusz, Joachim'
'Bronisz, Robert'

_publ_section_title
;
 Two ways of spin crossover in an iron(ii) coordination polymer associated
 with conformational changes of a bridging ligand.
;
_journal_issue 28
_journal_name_full 'Dalton transactions (Cambridge, England : 2003)'
_journal_page_first 9811
_journal_page_last 9819
_journal_paper_doi 10.1039/d0dt01696a
_journal_volume 49
_journal_year 2020
_chemical_formula_sum 'C40 H66 Cl2 Fe N20 O8'
_chemical_formula_weight 1081.87
_space_group_crystal_system triclinic
_space_group_IT_number 2
_space_group_name_Hall '-P 1'
_space_group_name_H-M_alt 'P -1'
_atom_sites_solution_hydrogens mixed
_audit_creation_method SHELXL-2018/3
_audit_update_record
;
2020-06-09 deposited with the CCDC.	2020-06-24 downloaded from the CCDC.
;
_cell_angle_alpha 76.144(4)
_cell_angle_beta 75.831(4)
_cell_angle_gamma 83.005(3)
_cell_formula_units_Z 2
_cell_length_a 12.6332(5)
_cell_length_b 12.6307(5)
_cell_length_c 20.0943(8)
_cell_measurement_reflns_used 7800
_cell_measurement_temperature 200(1)
_cell_measurement_theta_max 73.2090
_cell_measurement_theta_min 3.5570
_cell_volume 3011.6(2)
_computing_cell_refinement 'CrysAlisPro 1.171.38.41q (Rigaku OD, 2015)'
_computing_data_collection 'CrysAlisPro 1.171.38.41q (Rigaku OD, 2015)'
_computing_data_reduction 'CrysAlisPro 1.171.38.41q (Rigaku OD, 2015)'
_computing_structure_refinement 'SHELXL-2018/3 (Sheldrick, 2018)'
_computing_structure_solution 'SHELXS-2013 (Sheldrick, 2018)'
_diffrn_ambient_temperature 200(1)
_diffrn_detector_area_resol_mean 10.4498
_diffrn_measured_fraction_theta_full 0.997
_diffrn_measured_fraction_theta_max 0.968
_diffrn_measurement_device_type
;
SuperNova diffractometer (Agilent Technologies) with Atlas detector
;
_diffrn_measurement_method '\w scans'
_diffrn_radiation_type CuK\a
_diffrn_radiation_wavelength 1.54184
_diffrn_reflns_av_R_equivalents 0.0898
_diffrn_reflns_av_unetI/netI 0.0900
_diffrn_reflns_Laue_measured_fraction_full 0.997
_diffrn_reflns_Laue_measured_fraction_max 0.968
_diffrn_reflns_limit_h_max 15
_diffrn_reflns_limit_h_min -15
_diffrn_reflns_limit_k_max 14
_diffrn_reflns_limit_k_min -15
_diffrn_reflns_limit_l_max 24
_diffrn_reflns_limit_l_min -19
_diffrn_reflns_number 20643
_diffrn_reflns_point_group_measured_fraction_full 0.997
_diffrn_reflns_point_group_measured_fraction_max 0.968
_diffrn_reflns_theta_full 67.684
_diffrn_reflns_theta_max 73.408
_diffrn_reflns_theta_min 3.612
_diffrn_source 'micro-focus sealed X-ray tube'
_exptl_absorpt_coefficient_mu 3.321
_exptl_absorpt_correction_T_max 1.00000
_exptl_absorpt_correction_T_min 0.49482
_exptl_absorpt_correction_type multi-scan
_exptl_absorpt_process_details
;
CrysAlisPro 1.171.38.41q (Rigaku Oxford Diffraction, 2015)
Empirical absorption correction using spherical harmonics,
 implemented in SCALE3 ABSPACK scaling algorithm.
;
_exptl_crystal_colour colourless
_exptl_crystal_density_diffrn 1.193
_exptl_crystal_description polyhedron
_exptl_crystal_F_000 1140
_exptl_crystal_size_max 0.120
_exptl_crystal_size_mid 0.110
_exptl_crystal_size_min 0.030
_refine_diff_density_max 1.179
_refine_diff_density_min -1.013
_refine_diff_density_rms 0.148
_refine_ls_extinction_method none
_refine_ls_goodness_of_fit_ref 1.227
_refine_ls_hydrogen_treatment constr
_refine_ls_matrix_type full
_refine_ls_number_parameters 788
_refine_ls_number_reflns 11737
_refine_ls_number_restraints 92
_refine_ls_restrained_S_all 1.239
_refine_ls_R_factor_all 0.1381
_refine_ls_R_factor_gt 0.1165
_refine_ls_shift/su_max 0.001
_refine_ls_shift/su_mean 0.000
_refine_ls_structure_factor_coef Fsqd
_refine_ls_weighting_details 'w=1/[\s^2^(Fo^2^)+(0.2000P)^2^] where P=(Fo^2^+2Fc^2^)/3'
_refine_ls_weighting_scheme calc
_refine_ls_wR_factor_gt 0.3002
_refine_ls_wR_factor_ref 0.3295
_reflns_Friedel_coverage 0.000
_reflns_number_gt 8645
_reflns_number_total 11737
_reflns_threshold_expression 'I > 2\s(I)'
_cod_data_source_file d0dt01696a2.cif
_cod_data_source_block rb19_55_15_200k
_cod_depositor_comments 'Adding full bibliography for 7704692--7704699.cif.'
_cod_database_code 7704693
_shelx_shelxl_version_number 2018/3
_shelx_space_group_comment
;
The symmetry employed for this shelxl refinement is uniquely defined
by the following loop, which should always be used as a source of
symmetry information in preference to the above space-group names.
They are only intended as comments.
;
_shelx_estimated_absorpt_t_min 0.691
_shelx_estimated_absorpt_t_max 0.907

loop_
_space_group_symop_operation_xyz
'x, y, z'
'-x, -y, -z'

loop_
_atom_site_label
_atom_site_type_symbol
_atom_site_fract_x
_atom_site_fract_y
_atom_site_fract_z
_atom_site_U_iso_or_equiv
_atom_site_adp_type
_atom_site_occupancy
_atom_site_site_symmetry_order
_atom_site_calc_flag
_atom_site_refinement_flags_posn
_atom_site_refinement_flags_adp
_atom_site_refinement_flags_occupancy
_atom_site_disorder_assembly
_atom_site_disorder_group
Fe1 Fe 1.20249(5) 0.20628(5) 0.24419(3) 0.0264(2) Uani 1 1 d . . . . .
N3 N 1.3092(3) 0.0738(3) 0.2037(2) 0.0345(8) Uani 1 1 d . . . . .
N4 N 1.4043(3) 0.0442(4) 0.2208(2) 0.0425(9) Uani 1 1 d . . . . .
N5 N 1.4565(4) -0.0246(4) 0.1806(3) 0.0475(10) Uani 1 1 d . . . . .
C1 C 1.3968(5) -0.0403(4) 0.1369(3) 0.0451(11) Uani 1 1 d . . . . .
C2 C 1.3023(4) 0.0239(5) 0.1531(3) 0.0452(11) Uani 1 1 d . . . . .
H2 H 1.241539 0.031689 0.131876 0.054 Uiso 1 1 calc R U . . .
C3 C 1.4361(7) -0.1068(5) 0.0822(4) 0.0663(18) Uani 1 1 d . . . . .
H3A H 1.372722 -0.119785 0.065037 0.080 Uiso 1 1 calc R U . . .
H3B H 1.467059 -0.178794 0.104146 0.080 Uiso 1 1 calc R U . . .
C4 C 1.5229(7) -0.0533(6) 0.0190(4) 0.072(2) Uani 1 1 d . . . . .
H4A H 1.586830 -0.040101 0.035553 0.086 Uiso 1 1 calc R U . . .
H4B H 1.548049 -0.103346 -0.013685 0.086 Uiso 1 1 calc R U . . .
C5 C 1.5685(5) -0.0682(6) 0.1880(4) 0.075(2) Uani 1 1 d D . . . .
H5A H 1.622103 -0.014444 0.159844 0.090 Uiso 1 1 calc R U . A 3
H5B H 1.587473 -0.136537 0.170519 0.090 Uiso 1 1 calc R U . A 3
C6 C 1.573(3) -0.090(5) 0.2646(7) 0.122(12) Uani 0.38(4) 1 d D U P B 3
H6A H 1.620347 -0.156489 0.275772 0.184 Uiso 0.38(4) 1 calc R U P B 3
H6B H 1.498965 -0.101121 0.293980 0.184 Uiso 0.38(4) 1 calc R U P B 3
H6C H 1.602015 -0.028240 0.273757 0.184 Uiso 0.38(4) 1 calc R U P B 3
C61 C 1.5686(18) -0.154(3) 0.2546(11) 0.114(10) Uani 0.62(4) 1 d D U P B 4
H61A H 1.644168 -0.175481 0.259310 0.172 Uiso 0.62(4) 1 calc R U P B 4
H61B H 1.534029 -0.218576 0.252636 0.172 Uiso 0.62(4) 1 calc R U P B 4
H61C H 1.527761 -0.125077 0.295217 0.172 Uiso 0.62(4) 1 calc R U P B 4
N13 N 1.2017(4) 0.2865(4) 0.1346(2) 0.0417(9) Uani 1 1 d . . . . .
N15 N 1.2729(6) 0.3644(7) 0.0295(3) 0.094(2) Uani 1 1 d D . . . .
N14 N 1.2857(9) 0.3232(11) 0.0929(5) 0.064(2) Uani 0.643(10) 1 d . U P C 11
C11 C 1.1512(9) 0.3634(10) 0.0343(4) 0.057(3) Uani 0.643(10) 1 d D U P C 11
C12 C 1.1137(8) 0.3108(8) 0.1014(4) 0.0453(19) Uani 0.643(10) 1 d . U P C 11
H12 H 1.040232 0.293324 0.122532 0.054 Uiso 0.643(10) 1 calc R U P C 11
C13 C 1.0990(12) 0.4145(14) -0.0262(5) 0.097(6) Uani 0.643(10) 1 d D . P C 11
H13A H 1.140495 0.477909 -0.054609 0.116 Uiso 0.643(10) 1 calc R U P C 11
H13B H 1.107481 0.360816 -0.056163 0.116 Uiso 0.643(10) 1 calc R U P C 11
C14 C 0.9826(14) 0.4518(6) -0.0094(7) 0.140(9) Uani 0.643(10) 1 d D . P C 11
H14A H 0.937777 0.402538 0.030708 0.168 Uiso 0.643(10) 1 calc R U P C 11
H14B H 0.948285 0.470995 -0.050436 0.168 Uiso 0.643(10) 1 calc R U P C 11
C15 C 1.3701(11) 0.3741(14) -0.0322(6) 0.134(6) Uani 0.643(10) 1 d D . P C 11
H15A H 1.412057 0.302636 -0.032624 0.161 Uiso 0.643(10) 1 calc R U P C 11
H15B H 1.346212 0.400016 -0.077100 0.161 Uiso 0.643(10) 1 calc R U P C 11
C16 C 1.4388(10) 0.4561(14) -0.0219(8) 0.134(6) Uani 0.643(10) 1 d D . P C 11
H16A H 1.391708 0.506025 0.005176 0.201 Uiso 0.643(10) 1 calc R U P C 11
H16B H 1.475182 0.497972 -0.067801 0.201 Uiso 0.643(10) 1 calc R U P C 11
H16C H 1.493978 0.417688 0.003731 0.201 Uiso 0.643(10) 1 calc R U P C 11
N141 N 1.3032(12) 0.2804(12) 0.0879(9) 0.039(3) Uiso 0.357(10) 1 d . U P C 12
C111 C 1.1922(16) 0.4052(14) 0.0365(9) 0.048(3) Uiso 0.357(10) 1 d D U P C 12
C121 C 1.1405(14) 0.3596(15) 0.1038(9) 0.046(3) Uiso 0.357(10) 1 d . U P C 12
H121 H 1.067475 0.380175 0.125106 0.055 Uiso 0.357(10) 1 calc R U P C 12
C131 C 1.1639(15) 0.4945(16) -0.0226(10) 0.066(5) Uiso 0.357(10) 1 d D . P C 12
H13C H 1.192989 0.562350 -0.019855 0.080 Uiso 0.357(10) 1 calc R U P C 12
H13D H 1.204994 0.475355 -0.067286 0.080 Uiso 0.357(10) 1 calc R U P C 12
C141 C 1.0483(10) 0.521(2) -0.0281(10) 0.100(9) Uiso 0.357(10) 1 d D . P C 12
H14C H 1.046264 0.503872 -0.073186 0.120 Uiso 0.357(10) 1 d R U P C 12
H14D H 1.045027 0.602059 -0.035330 0.120 Uiso 0.357(10) 1 d R U P C 12
C151 C 1.3338(16) 0.4487(11) -0.0295(10) 0.100(9) Uiso 0.357(10) 1 d D . P C 12
H15C H 1.355381 0.506632 -0.010908 0.120 Uiso 0.357(10) 1 calc R U P C 12
H15D H 1.287740 0.482757 -0.063433 0.120 Uiso 0.357(10) 1 calc R U P C 12
C161 C 1.4335(16) 0.387(2) -0.0642(12) 0.130(13) Uiso 0.357(10) 1 d D . P C 12
H16D H 1.473899 0.347245 -0.028820 0.195 Uiso 0.357(10) 1 calc R U P C 12
H16E H 1.480717 0.438004 -0.100335 0.195 Uiso 0.357(10) 1 calc R U P C 12
H16F H 1.410642 0.334267 -0.086067 0.195 Uiso 0.357(10) 1 calc R U P C 12
N23 N 1.0987(3) 0.3406(3) 0.2832(2) 0.0368(8) Uani 1 1 d . . . . .
N24 N 1.0327(5) 0.4057(5) 0.2493(3) 0.0603(14) Uani 1 1 d . . . . .
N25 N 0.9792(5) 0.4720(5) 0.2924(3) 0.0716(17) Uani 1 1 d . . . . .
C21 C 1.0098(4) 0.4500(5) 0.3524(3) 0.0493(12) Uani 1 1 d . . . . .
C22 C 1.0880(4) 0.3656(4) 0.3463(3) 0.0435(11) Uani 1 1 d . . . . .
H22 H 1.128078 0.330545 0.380771 0.052 Uiso 1 1 calc R U . . .
C23 C 0.9634(5) 0.5077(5) 0.4117(4) 0.0615(16) Uani 1 1 d . . . . .
H23A H 0.968536 0.587476 0.393455 0.074 Uiso 1 1 calc R U . . .
H23B H 0.885085 0.493720 0.430150 0.074 Uiso 1 1 calc R U . . .
C24 C 1.0220(5) 0.4711(6) 0.4697(4) 0.0608(16) Uani 1 1 d . . . . .
H24A H 1.100484 0.484240 0.450788 0.073 Uiso 1 1 calc R U . . .
H24B H 1.016300 0.391472 0.487891 0.073 Uiso 1 1 calc R U . . .
C25 C 0.9192(13) 0.5770(12) 0.2597(12) 0.083(5) Uani 0.591(18) 1 d D . P D 1
H25A H 0.899602 0.627166 0.292516 0.100 Uiso 0.591(18) 1 calc R U P D 1
H25B H 0.966733 0.614595 0.215525 0.100 Uiso 0.591(18) 1 calc R U P D 1
C26 C 0.8193(14) 0.5464(15) 0.2451(13) 0.102(3) Uani 0.591(18) 1 d D U P D 1
H26A H 0.839457 0.510435 0.205213 0.153 Uiso 0.591(18) 1 calc R U P D 1
H26B H 0.771624 0.612226 0.233775 0.153 Uiso 0.591(18) 1 calc R U P D 1
H26C H 0.780571 0.496259 0.286678 0.153 Uiso 0.591(18) 1 calc R U P D 1
C251 C 0.870(2) 0.527(3) 0.2797(16) 0.098(5) Uani 0.409(18) 1 d . U P D 2
H25C H 0.812852 0.473977 0.299473 0.118 Uiso 0.409(18) 1 calc R U P D 2
H25D H 0.849981 0.588705 0.303685 0.118 Uiso 0.409(18) 1 calc R U P D 2
C261 C 0.876(2) 0.561(2) 0.2148(17) 0.102(3) Uani 0.409(18) 1 d . U P D 2
H26D H 0.871127 0.500076 0.193795 0.153 Uiso 0.409(18) 1 calc R U P D 2
H26E H 0.946222 0.594055 0.192700 0.153 Uiso 0.409(18) 1 calc R U P D 2
H26F H 0.816004 0.616158 0.207484 0.153 Uiso 0.409(18) 1 calc R U P D 2
N33 N 1.0503(3) 0.1303(3) 0.2537(2) 0.0372(8) Uani 1 1 d . . . . .
N34 N 1.0433(3) 0.0668(4) 0.2118(3) 0.0534(12) Uani 1 1 d . . . . .
N35 N 0.9374(4) 0.0444(5) 0.2277(3) 0.0565(13) Uani 1 1 d . . . . .
C31 C 0.8771(4) 0.0931(4) 0.2783(3) 0.0391(10) Uani 1 1 d . . . . .
C32 C 0.9503(3) 0.1489(4) 0.2938(2) 0.0368(9) Uani 1 1 d . . . . .
H32 H 0.933721 0.193598 0.327408 0.044 Uiso 1 1 calc R U . . .
C33 C 0.7553(4) 0.0878(5) 0.3049(3) 0.0485(13) Uani 1 1 d . . . . .
H33A H 0.733983 0.107220 0.351473 0.058 Uiso 1 1 calc R U . . .
H33B H 0.736102 0.011725 0.311255 0.058 Uiso 1 1 calc R U . . .
C34 C 1.6892(4) 0.1643(5) 0.2554(3) 0.0440(11) Uani 1 1 d . . . . .
H34A H 1.711381 0.145804 0.208523 0.053 Uiso 1 1 calc R U . . .
H34B H 1.610522 0.151650 0.273874 0.053 Uiso 1 1 calc R U . . .
C35 C 0.9038(6) -0.0270(8) 0.1888(5) 0.083(3) Uani 1 1 d . . . . .
H35A H 0.832430 -0.055441 0.215392 0.099 Uiso 1 1 calc R U . E 15
H35B H 0.893679 0.017415 0.142688 0.099 Uiso 1 1 calc R U . E 15
C36 C 0.981(2) -0.1178(15) 0.1772(15) 0.129(11) Uani 0.66(3) 1 d . . P F 15
H36A H 1.037935 -0.094534 0.134584 0.193 Uiso 0.66(3) 1 calc R U P F 15
H36B H 0.943558 -0.177215 0.171433 0.193 Uiso 0.66(3) 1 calc R U P F 15
H36C H 1.015406 -0.143465 0.217579 0.193 Uiso 0.66(3) 1 calc R U P F 15
C361 C 0.911(4) -0.133(3) 0.229(3) 0.105(12) Uiso 0.34(3) 1 d . . P F 16
H36D H 0.987234 -0.154557 0.230919 0.157 Uiso 0.34(3) 1 calc R U P F 16
H36E H 0.883973 -0.182651 0.206973 0.157 Uiso 0.34(3) 1 calc R U P F 16
H36F H 0.866218 -0.135432 0.276334 0.157 Uiso 0.34(3) 1 calc R U P F 16
N43 N 1.2159(3) 0.1205(3) 0.35138(19) 0.0335(8) Uani 1 1 d . . . . .
N44 N 1.1339(4) 0.1039(4) 0.4065(2) 0.0448(10) Uani 1 1 d . . . . .
N45 N 1.1776(4) 0.0665(4) 0.4631(2) 0.0520(11) Uani 1 1 d . . . . .
C41 C 1.2850(5) 0.0601(5) 0.4453(3) 0.0495(13) Uani 1 1 d . . . . .
C42 C 1.3108(4) 0.0952(5) 0.3734(3) 0.0437(11) Uani 1 1 d . . . . .
H42 H 1.382418 0.100738 0.344268 0.052 Uiso 1 1 calc R U . . .
C43 C 1.3529(7) 0.0207(7) 0.4994(4) 0.074(2) Uani 1 1 d . . . . .
H43A H 1.333224 0.067954 0.534066 0.089 Uiso 1 1 calc R U . . .
H43B H 1.334320 -0.054401 0.524829 0.089 Uiso 1 1 calc R U . . .
C44 C 1.4682(6) 0.0205(7) 0.4710(4) 0.0728(19) Uani 1 1 d . . . . .
H44A H 1.487746 0.095500 0.445969 0.087 Uiso 1 1 calc R U . . .
H44B H 1.488822 -0.027101 0.436628 0.087 Uiso 1 1 calc R U . . .
C45 C 1.1063(7) 0.0395(8) 0.5333(3) 0.081(2) Uani 1 1 d . . . . .
H45A H 1.151774 0.006407 0.567725 0.097 Uiso 1 1 calc R U . . .
H45B H 1.056467 -0.015649 0.533993 0.097 Uiso 1 1 calc R U . . .
C46 C 1.0406(10) 0.1351(10) 0.5551(5) 0.109(3) Uani 1 1 d . . . . .
H46A H 1.089054 0.192668 0.550574 0.163 Uiso 1 1 calc R U . . .
H46B H 1.000896 0.113858 0.604196 0.163 Uiso 1 1 calc R U . . .
H46C H 0.988295 0.162343 0.525090 0.163 Uiso 1 1 calc R U . . .
N53 N 1.3475(3) 0.2926(3) 0.2381(2) 0.0340(8) Uani 1 1 d . . . . .
N54 N 1.3453(3) 0.3413(4) 0.2901(2) 0.0410(9) Uani 1 1 d . . . . .
N55 N 1.4466(3) 0.3711(4) 0.2811(2) 0.0401(9) Uani 1 1 d . . . . .
C51 C 1.5158(4) 0.3431(4) 0.2236(3) 0.0377(10) Uani 1 1 d . . . . .
C52 C 1.4509(3) 0.2923(4) 0.1960(3) 0.0354(9) Uani 1 1 d . . . . .
H52 H 1.473865 0.262543 0.155195 0.043 Uiso 1 1 calc R U . . .
C53 C 1.6351(4) 0.3607(4) 0.1999(3) 0.0451(11) Uani 1 1 d . . . . .
H53A H 1.646066 0.437232 0.199380 0.054 Uiso 1 1 calc R U . . .
H53B H 1.661184 0.350008 0.151165 0.054 Uiso 1 1 calc R U . . .
C54 C 1.7046(4) 0.2829(5) 0.2473(3) 0.0480(12) Uani 1 1 d . . . . .
H54A H 1.782794 0.296002 0.227110 0.058 Uiso 1 1 calc R U . . .
H54B H 1.685170 0.300607 0.294390 0.058 Uiso 1 1 calc R U . . .
C55 C 1.4718(5) 0.4281(7) 0.3302(4) 0.0658(18) Uani 1 1 d D . . . .
H55A H 1.505641 0.496840 0.303448 0.079 Uiso 1 1 calc R U . . .
H55B H 1.525432 0.381896 0.355053 0.079 Uiso 1 1 calc R U . . .
C56 C 1.3708(6) 0.4542(12) 0.3834(6) 0.130(5) Uani 1 1 d D . . . .
H56A H 1.316038 0.496825 0.358957 0.195 Uiso 1 1 calc R U . . .
H56B H 1.390168 0.496630 0.413164 0.195 Uiso 1 1 calc R U . . .
H56C H 1.340747 0.386017 0.412816 0.195 Uiso 1 1 calc R U . . .
Cl1 Cl 0.71411(15) 0.30020(14) 0.46043(10) 0.0701(5) Uani 1 1 d D . . . .
O11 O 0.7945(6) 0.2107(5) 0.4732(5) 0.130(4) Uani 0.658(9) 1 d D U P G 5
O12 O 0.6973(7) 0.3629(6) 0.5139(3) 0.127(4) Uani 0.658(9) 1 d D . P G 5
O13 O 0.7525(8) 0.3696(7) 0.3922(2) 0.166(8) Uani 0.658(9) 1 d D . P G 5
O14 O 0.6122(4) 0.2576(7) 0.4622(5) 0.128(4) Uani 0.658(9) 1 d D . P G 5
O111 O 0.652(4) 0.396(5) 0.424(3) 0.23(2) Uiso 0.342(9) 1 d . . P G 6
O121 O 0.796(2) 0.241(2) 0.4323(15) 0.127(4) Uani 0.342(9) 1 d . U P G 6
O131 O 0.827(7) 0.362(6) 0.472(4) 0.35(4) Uiso 0.342(9) 1 d . . P G 6
O141 O 0.6526(18) 0.232(2) 0.5278(18) 0.128(4) Uani 0.342(9) 1 d . . P G 6
Cl2 Cl 0.76706(18) 0.20229(16) 0.03289(10) 0.0807(6) Uani 1 1 d D . . . .
O21 O 0.8330(6) 0.2179(8) 0.0788(4) 0.114(3) Uiso 0.752(13) 1 d D U P H 7
O22 O 0.7061(7) 0.1066(5) 0.0654(5) 0.201(10) Uani 0.752(13) 1 d D . P H 7
O23 O 0.8373(6) 0.1878(8) -0.0332(2) 0.133(4) Uiso 0.752(13) 1 d D U P H 7
O24 O 0.6921(7) 0.2970(5) 0.0205(5) 0.151(5) Uiso 0.752(13) 1 d D . P H 7
O211 O 0.835(3) 0.277(3) 0.066(2) 0.187(7) Uani 0.248(13) 1 d . U P H 8
O221 O 0.651(3) 0.228(3) 0.0515(19) 0.113(11) Uiso 0.248(13) 1 d . . P H 8
O231 O 0.801(6) 0.125(4) 0.0672(15) 0.22(4) Uani 0.248(13) 1 d . . P H 8
O241 O 0.781(3) 0.163(3) -0.036(2) 0.122(8) Uiso 0.248(13) 1 d . U P H 8
N69 N 0.1209(11) 0.7067(13) 0.3043(8) 0.071(4) Uani 0.441(8) 1 d . . P . .
C68 C 0.2491(10) 0.8178(11) 0.3326(8) 0.056(4) Uani 0.441(8) 1 d . . P . .
H68A H 0.321701 0.779114 0.329270 0.084 Uiso 0.441(8) 1 calc R U P . .
H68B H 0.220971 0.829755 0.380415 0.084 Uiso 0.441(8) 1 calc R U P . .
H68C H 0.254501 0.888393 0.299002 0.084 Uiso 0.441(8) 1 calc R U P . .
C69 C 0.1784(9) 0.7554(9) 0.3173(7) 0.048(3) Uani 0.441(8) 1 d . . P . .
N79 N 0.4125(15) 0.6346(12) 0.2022(9) 0.104(5) Uani 0.547(8) 1 d . . P . .
C78 C 0.2509(12) 0.5817(10) 0.1679(7) 0.068(3) Uani 0.547(8) 1 d . . P . .
H78A H 0.216555 0.522684 0.205331 0.102 Uiso 0.547(8) 1 calc R U P . .
H78B H 0.275969 0.556116 0.123957 0.102 Uiso 0.547(8) 1 calc R U P . .
H78C H 0.197529 0.644365 0.161494 0.102 Uiso 0.547(8) 1 calc R U P . .
C79 C 0.3372(14) 0.6122(9) 0.1858(7) 0.075(4) Uani 0.547(8) 1 d . . P . .
N89 N 0.7390(13) 0.7642(13) 0.3849(9) 0.078(4) Uani 0.453(8) 1 d . . P . .
C88 C 0.5904(12) 0.6319(11) 0.4167(9) 0.063(4) Uani 0.453(8) 1 d . . P . .
H88A H 0.559590 0.640238 0.375377 0.094 Uiso 0.453(8) 1 calc R U P . .
H88B H 0.532393 0.646716 0.456440 0.094 Uiso 0.453(8) 1 calc R U P . .
H88C H 0.622452 0.557117 0.428831 0.094 Uiso 0.453(8) 1 calc R U P . .
C89 C 0.6746(10) 0.7085(10) 0.4013(6) 0.044(3) Uani 0.453(8) 1 d . . P . .
N99 N 0.7621(9) 0.7916(11) 0.0933(7) 0.076(3) Uani 0.559(8) 1 d . . P . .
C98 C 0.8973(10) 0.9007(12) -0.0097(7) 0.067(3) Uani 0.559(8) 1 d . . P . .
H98A H 0.898479 0.876412 -0.052737 0.101 Uiso 0.559(8) 1 calc R U P . .
H98B H 0.970834 0.889136 -0.000280 0.101 Uiso 0.559(8) 1 calc R U P . .
H98C H 0.873579 0.978504 -0.015721 0.101 Uiso 0.559(8) 1 calc R U P . .
C99 C 0.8213(8) 0.8379(10) 0.0492(6) 0.056(3) Uani 0.559(8) 1 d . . P . .

loop_
_atom_site_aniso_label
_atom_site_aniso_U_11
_atom_site_aniso_U_22
_atom_site_aniso_U_33
_atom_site_aniso_U_23
_atom_site_aniso_U_13
_atom_site_aniso_U_12
Fe1 0.0202(3) 0.0365(4) 0.0233(3) -0.0066(2) -0.0066(2) -0.0008(2)
N3 0.0317(18) 0.0424(19) 0.0300(18) -0.0119(15) -0.0066(14) 0.0022(14)
N4 0.0313(19) 0.050(2) 0.045(2) -0.0152(19) -0.0065(16) 0.0075(16)
N5 0.041(2) 0.048(2) 0.048(2) -0.0145(19) -0.0032(18) 0.0094(18)
C1 0.055(3) 0.038(2) 0.035(2) -0.0091(19) 0.005(2) -0.002(2)
C2 0.046(3) 0.057(3) 0.038(3) -0.022(2) -0.009(2) 0.000(2)
C3 0.096(5) 0.045(3) 0.050(3) -0.019(3) 0.005(3) 0.000(3)
C4 0.093(5) 0.060(4) 0.051(4) -0.019(3) -0.003(3) 0.025(3)
C5 0.039(3) 0.073(4) 0.099(6) -0.017(4) -0.002(3) 0.018(3)
C6 0.057(8) 0.18(3) 0.106(12) 0.021(16) -0.033(9) 0.024(17)
C61 0.054(6) 0.17(2) 0.095(10) 0.015(14) -0.034(6) 0.028(14)
N13 0.050(2) 0.047(2) 0.0240(18) -0.0001(16) -0.0118(17) 0.0010(18)
N15 0.132(7) 0.114(6) 0.024(2) 0.015(3) -0.015(3) -0.030(5)
N14 0.069(5) 0.081(6) 0.031(4) 0.008(4) -0.010(3) -0.010(5)
C11 0.066(5) 0.070(5) 0.031(4) -0.007(4) -0.019(4) 0.023(5)
C12 0.050(4) 0.052(4) 0.038(4) -0.010(3) -0.023(3) 0.009(4)
C13 0.110(10) 0.138(12) 0.027(4) -0.016(6) -0.025(5) 0.071(10)
C14 0.24(3) 0.146(17) 0.066(9) -0.006(10) -0.094(14) -0.036(17)
C15 0.181(16) 0.129(12) 0.065(7) 0.004(7) 0.015(8) -0.049(10)
C16 0.181(16) 0.129(12) 0.065(7) 0.004(7) 0.015(8) -0.049(10)
N23 0.0281(17) 0.0390(19) 0.041(2) -0.0116(16) -0.0041(15) 0.0038(14)
N24 0.062(3) 0.066(3) 0.059(3) -0.028(3) -0.028(2) 0.029(2)
N25 0.067(3) 0.077(4) 0.080(4) -0.041(3) -0.032(3) 0.041(3)
C21 0.040(3) 0.048(3) 0.061(3) -0.026(3) -0.005(2) 0.007(2)
C22 0.036(2) 0.052(3) 0.047(3) -0.025(2) -0.008(2) 0.006(2)
C23 0.055(3) 0.061(3) 0.073(4) -0.041(3) -0.004(3) 0.012(3)
C24 0.049(3) 0.063(3) 0.074(4) -0.040(3) -0.002(3) 0.006(3)
C25 0.069(8) 0.056(7) 0.149(15) -0.051(9) -0.054(9) 0.018(6)
C26 0.071(6) 0.105(6) 0.140(8) -0.036(6) -0.054(6) 0.041(6)
C251 0.064(8) 0.099(9) 0.136(10) -0.035(8) -0.049(7) 0.054(7)
C261 0.071(6) 0.105(6) 0.140(8) -0.036(6) -0.054(6) 0.041(6)
N33 0.0240(17) 0.053(2) 0.039(2) -0.0136(17) -0.0103(15) -0.0059(15)
N34 0.0272(19) 0.076(3) 0.070(3) -0.041(3) -0.0052(19) -0.0121(19)
N35 0.032(2) 0.080(3) 0.070(3) -0.036(3) -0.007(2) -0.019(2)
C31 0.024(2) 0.055(3) 0.036(2) -0.002(2) -0.0081(17) -0.0084(18)
C32 0.0249(19) 0.057(3) 0.027(2) -0.0062(19) -0.0054(16) -0.0060(18)
C33 0.026(2) 0.074(4) 0.041(3) 0.002(2) -0.0077(19) -0.015(2)
C34 0.026(2) 0.056(3) 0.049(3) -0.001(2) -0.0108(19) -0.0170(19)
C35 0.061(4) 0.097(6) 0.115(7) -0.056(5) -0.022(4) -0.023(4)
C36 0.17(2) 0.103(12) 0.17(2) -0.091(14) -0.092(19) 0.010(12)
N43 0.0311(17) 0.0417(19) 0.0266(17) -0.0017(15) -0.0091(14) -0.0047(14)
N44 0.043(2) 0.060(3) 0.0262(19) 0.0002(18) -0.0079(16) -0.0049(19)
N45 0.063(3) 0.064(3) 0.026(2) 0.0012(19) -0.0128(19) -0.008(2)
C41 0.061(3) 0.052(3) 0.041(3) 0.003(2) -0.030(3) -0.015(2)
C42 0.036(2) 0.057(3) 0.038(3) 0.000(2) -0.019(2) -0.003(2)
C43 0.095(5) 0.077(4) 0.058(4) 0.016(3) -0.052(4) -0.026(4)
C44 0.066(4) 0.092(5) 0.057(4) 0.003(4) -0.024(3) -0.009(4)
C45 0.096(6) 0.104(6) 0.027(3) 0.008(3) -0.004(3) -0.012(5)
C46 0.126(9) 0.128(9) 0.068(5) -0.044(6) 0.007(5) -0.006(7)
N53 0.0245(17) 0.0425(19) 0.0353(19) -0.0087(16) -0.0045(14) -0.0069(14)
N54 0.0296(18) 0.054(2) 0.044(2) -0.0189(19) -0.0056(16) -0.0093(16)
N55 0.0317(19) 0.047(2) 0.046(2) -0.0145(18) -0.0093(16) -0.0107(16)
C51 0.027(2) 0.042(2) 0.040(2) -0.0020(19) -0.0049(17) -0.0089(17)
C52 0.0237(19) 0.045(2) 0.037(2) -0.0079(19) -0.0037(16) -0.0056(16)
C53 0.029(2) 0.051(3) 0.051(3) 0.001(2) -0.008(2) -0.0130(19)
C54 0.026(2) 0.057(3) 0.060(3) -0.003(2) -0.013(2) -0.013(2)
C55 0.050(3) 0.091(5) 0.075(4) -0.048(4) -0.013(3) -0.018(3)
C56 0.092(7) 0.219(14) 0.126(9) -0.137(10) 0.000(6) -0.039(8)
Cl1 0.0737(10) 0.0686(9) 0.0702(10) -0.0268(8) -0.0133(8) 0.0040(8)
O11 0.107(7) 0.137(8) 0.164(11) -0.068(9) -0.060(8) 0.057(6)
O12 0.134(7) 0.143(8) 0.132(9) -0.096(7) -0.043(7) 0.043(6)
O13 0.24(2) 0.196(16) 0.073(7) 0.006(9) -0.044(10) -0.127(16)
O14 0.071(6) 0.104(7) 0.210(14) -0.039(8) -0.027(7) -0.010(5)
O121 0.134(7) 0.143(8) 0.132(9) -0.096(7) -0.043(7) 0.043(6)
O141 0.071(6) 0.104(7) 0.210(14) -0.039(8) -0.027(7) -0.010(5)
Cl2 0.0960(14) 0.0784(11) 0.0608(10) -0.0175(9) -0.0104(9) 0.0114(10)
O22 0.29(3) 0.147(14) 0.175(15) 0.022(11) -0.073(16) -0.135(17)
O211 0.137(9) 0.135(10) 0.144(10) 0.080(9) 0.085(9) 0.085(8)
O231 0.40(8) 0.17(4) 0.042(14) -0.002(19) -0.05(3) 0.18(5)
N69 0.051(7) 0.083(9) 0.086(10) -0.038(8) -0.003(6) -0.016(6)
C68 0.043(6) 0.055(7) 0.060(8) 0.017(6) -0.007(5) -0.033(5)
C69 0.036(5) 0.039(5) 0.050(7) -0.001(5) 0.014(5) -0.001(4)
N79 0.101(11) 0.069(8) 0.114(13) 0.023(8) -0.013(9) -0.012(8)
C78 0.086(9) 0.045(6) 0.065(8) -0.002(5) -0.006(6) -0.018(6)
C79 0.089(10) 0.038(5) 0.062(7) 0.018(5) 0.024(7) -0.012(6)
N89 0.072(9) 0.082(9) 0.102(12) -0.039(8) -0.048(8) 0.007(7)
C88 0.059(8) 0.047(7) 0.071(9) -0.001(6) -0.003(7) -0.010(6)
C89 0.050(6) 0.046(6) 0.047(6) -0.025(5) -0.024(5) 0.010(5)
N99 0.049(5) 0.096(8) 0.076(7) -0.032(6) -0.002(5) 0.026(5)
C98 0.058(6) 0.084(8) 0.057(7) -0.009(6) -0.016(5) 0.004(6)
C99 0.036(5) 0.082(7) 0.048(6) -0.017(5) -0.014(4) 0.019(5)

loop_
_atom_type_symbol
_atom_type_description
_atom_type_scat_dispersion_real
_atom_type_scat_dispersion_imag
_atom_type_scat_source
C C 0.0181 0.0091 'International Tables Vol C Tables 4.2.6.8 and 6.1.1.4'
H H 0.0000 0.0000 'International Tables Vol C Tables 4.2.6.8 and 6.1.1.4'
N N 0.0311 0.0180 'International Tables Vol C Tables 4.2.6.8 and 6.1.1.4'
O O 0.0492 0.0322 'International Tables Vol C Tables 4.2.6.8 and 6.1.1.4'
Fe Fe -1.1336 3.1974 'International Tables Vol C Tables 4.2.6.8 and 6.1.1.4'
Cl Cl 0.3639 0.7018 'International Tables Vol C Tables 4.2.6.8 and 6.1.1.4'

loop_
_geom_angle_atom_site_label_1
_geom_angle_atom_site_label_2
_geom_angle_atom_site_label_3
_geom_angle
_geom_angle_site_symmetry_1
_geom_angle_site_symmetry_3
_geom_angle_publ_flag
N23 Fe1 N13 91.92(16) . . ?
N23 Fe1 N33 86.85(15) . . ?
N13 Fe1 N33 90.24(16) . . ?
N23 Fe1 N3 178.84(15) . . ?
N13 Fe1 N3 87.46(15) . . ?
N33 Fe1 N3 94.13(15) . . ?
N23 Fe1 N43 91.76(15) . . ?
N13 Fe1 N43 175.66(15) . . ?
N33 Fe1 N43 92.26(15) . . ?
N3 Fe1 N43 88.82(14) . . ?
N23 Fe1 N53 88.79(14) . . ?
N13 Fe1 N53 90.14(16) . . ?
N33 Fe1 N53 175.63(14) . . ?
N3 Fe1 N53 90.23(14) . . ?
N43 Fe1 N53 87.63(14) . . ?
N4 N3 C2 108.9(4) . . ?
N4 N3 Fe1 120.4(3) . . ?
C2 N3 Fe1 129.8(3) . . ?
N3 N4 N5 106.6(4) . . ?
N4 N5 C1 112.0(4) . . ?
N4 N5 C5 117.7(5) . . ?
C1 N5 C5 130.3(5) . . ?
N5 C1 C2 103.0(4) . . ?
N5 C1 C3 124.7(6) . . ?
C2 C1 C3 132.2(6) . . ?
N3 C2 C1 109.4(5) . . ?
N3 C2 H2 125.3 . . ?
C1 C2 H2 125.3 . . ?
C1 C3 C4 113.9(5) . . ?
C1 C3 H3A 108.8 . . ?
C4 C3 H3A 108.8 . . ?
C1 C3 H3B 108.8 . . ?
C4 C3 H3B 108.8 . . ?
H3A C3 H3B 107.7 . . ?
C4 C4 C3 110.7(8) 2_855 . ?
C4 C4 H4A 109.5 2_855 . ?
C3 C4 H4A 109.5 . . ?
C4 C4 H4B 109.5 2_855 . ?
C3 C4 H4B 109.5 . . ?
H4A C4 H4B 108.1 . . ?
N5 C5 C61 112.6(9) . . ?
N5 C5 C6 109.0(16) . . ?
N5 C5 H5A 109.9 . . ?
C6 C5 H5A 109.9 . . ?
N5 C5 H5B 109.9 . . ?
C6 C5 H5B 109.9 . . ?
H5A C5 H5B 108.3 . . ?
C5 C6 H6A 109.5 . . ?
C5 C6 H6B 109.5 . . ?
H6A C6 H6B 109.5 . . ?
C5 C6 H6C 109.5 . . ?
H6A C6 H6C 109.5 . . ?
H6B C6 H6C 109.5 . . ?
C5 C61 H61A 109.5 . . ?
C5 C61 H61B 109.5 . . ?
H61A C61 H61B 109.5 . . ?
C5 C61 H61C 109.5 . . ?
H61A C61 H61C 109.5 . . ?
H61B C61 H61C 109.5 . . ?
C121 N13 N141 107.9(10) . . ?
N14 N13 C12 109.6(7) . . ?
N14 N13 Fe1 121.3(5) . . ?
C121 N13 Fe1 135.4(8) . . ?
N141 N13 Fe1 114.2(7) . . ?
C12 N13 Fe1 129.0(5) . . ?
C111 N15 N141 119.7(11) . . ?
C111 N15 C151 99.7(13) . . ?
N141 N15 C151 134.7(13) . . ?
N14 N15 C15 120.5(10) . . ?
N14 N15 C11 105.1(7) . . ?
C15 N15 C11 132.0(8) . . ?
C111 N15 C121 42.8(10) . . ?
N141 N15 C121 76.9(8) . . ?
C151 N15 C121 137.9(10) . . ?
N13 N14 N15 113.8(9) . . ?
C12 C11 C13 134.5(12) . . ?
C12 C11 N15 102.8(7) . . ?
C13 C11 N15 122.7(10) . . ?
C11 C12 N13 108.2(8) . . ?
C11 C12 H12 125.9 . . ?
N13 C12 H12 125.9 . . ?
C14 C13 C11 117.3(9) . . ?
C14 C13 H13A 108.0 . . ?
C11 C13 H13A 108.0 . . ?
C14 C13 H13B 108.0 . . ?
C11 C13 H13B 108.0 . . ?
H13A C13 H13B 107.2 . . ?
C13 C14 H14A 114.1 . . ?
C14 C14 H14A 114.1 2_765 . ?
C13 C14 H14B 114.1 . . ?
C14 C14 H14B 114.1 2_765 . ?
H14A C14 H14B 111.2 . . ?
C16 C15 N15 105.27(10) . . ?
C16 C15 H15A 110.7 . . ?
N15 C15 H15A 110.7 . . ?
C16 C15 H15B 110.7 . . ?
N15 C15 H15B 110.7 . . ?
H15A C15 H15B 108.8 . . ?
C15 C16 H16A 109.5 . . ?
C15 C16 H16B 109.5 . . ?
H16A C16 H16B 109.5 . . ?
C15 C16 H16C 109.5 . . ?
H16A C16 H16C 109.5 . . ?
H16B C16 H16C 109.5 . . ?
N13 N141 N15 95.5(9) . . ?
N15 C111 C121 104.9(14) . . ?
N15 C111 C131 119.1(16) . . ?
C121 C111 C131 136.0(17) . . ?
N15 C111 C151 48.2(9) . . ?
C121 C111 C151 146.7(16) . . ?
C131 C111 C151 73.4(11) . . ?
N13 C121 C111 112.0(14) . . ?
N13 C121 N15 79.7(9) . . ?
C111 C121 N15 32.3(8) . . ?
N13 C121 H121 124.0 . . ?
C111 C121 H121 124.0 . . ?
N15 C121 H121 156.3 . . ?
C141 C131 C111 120.3(17) . . ?
C141 C131 H13C 107.3 . . ?
C111 C131 H13C 107.3 . . ?
C141 C131 H13D 107.3 . . ?
C111 C131 H13D 107.3 . . ?
H13C C131 H13D 106.9 . . ?
C131 C141 H14C 104.0 . . ?
C141 C141 H14C 110.3 2_765 . ?
C131 C141 H14D 99.9 . . ?
C141 C141 H14D 109.2 2_765 . ?
H14C C141 H14D 107.8 . . ?
N15 C151 C161 105.25(10) . . ?
N15 C151 C111 32.1(6) . . ?
C161 C151 C111 134.2(9) . . ?
N15 C151 H15C 110.7 . . ?
C161 C151 H15C 110.7 . . ?
C111 C151 H15C 103.6 . . ?
N15 C151 H15D 110.7 . . ?
C161 C151 H15D 110.7 . . ?
C111 C151 H15D 84.8 . . ?
H15C C151 H15D 108.8 . . ?
C151 C161 H16D 109.5 . . ?
C151 C161 H16E 109.5 . . ?
H16D C161 H16E 109.5 . . ?
C151 C161 H16F 109.5 . . ?
H16D C161 H16F 109.5 . . ?
H16E C161 H16F 109.5 . . ?
N24 N23 C22 109.2(4) . . ?
N24 N23 Fe1 123.9(3) . . ?
C22 N23 Fe1 126.8(3) . . ?
N23 N24 N25 105.8(5) . . ?
C21 N25 N24 112.5(5) . . ?
C21 N25 C25 127.6(8) . . ?
N24 N25 C25 117.5(9) . . ?
C21 N25 C251 125.9(12) . . ?
N24 N25 C251 117.1(12) . . ?
N25 C21 C22 103.8(5) . . ?
N25 C21 C23 125.0(5) . . ?
C22 C21 C23 131.3(6) . . ?
N23 C22 C21 108.7(5) . . ?
N23 C22 H22 125.6 . . ?
C21 C22 H22 125.6 . . ?
C24 C23 C21 112.0(5) . . ?
C24 C23 H23A 109.2 . . ?
C21 C23 H23A 109.2 . . ?
C24 C23 H23B 109.2 . . ?
C21 C23 H23B 109.2 . . ?
H23A C23 H23B 107.9 . . ?
C23 C24 C24 113.5(7) . 2_766 ?
C23 C24 H24A 108.9 . . ?
C24 C24 H24A 108.9 2_766 . ?
C23 C24 H24B 108.9 . . ?
C24 C24 H24B 108.9 2_766 . ?
H24A C24 H24B 107.7 . . ?
C26 C25 N25 107.9(12) . . ?
C26 C25 H25A 110.1 . . ?
N25 C25 H25A 110.1 . . ?
C26 C25 H25B 110.1 . . ?
N25 C25 H25B 110.1 . . ?
H25A C25 H25B 108.4 . . ?
C25 C26 H26A 109.5 . . ?
C25 C26 H26B 109.5 . . ?
H26A C26 H26B 109.5 . . ?
C25 C26 H26C 109.5 . . ?
H26A C26 H26C 109.5 . . ?
H26B C26 H26C 109.5 . . ?
C261 C251 N25 110(2) . . ?
C261 C251 H25C 109.6 . . ?
N25 C251 H25C 109.6 . . ?
C261 C251 H25D 109.6 . . ?
N25 C251 H25D 109.6 . . ?
H25C C251 H25D 108.1 . . ?
C251 C261 H26D 109.5 . . ?
C251 C261 H26E 109.5 . . ?
H26D C261 H26E 109.5 . . ?
C251 C261 H26F 109.5 . . ?
H26D C261 H26F 109.5 . . ?
H26E C261 H26F 109.5 . . ?
N34 N33 C32 109.5(4) . . ?
N34 N33 Fe1 121.8(3) . . ?
C32 N33 Fe1 128.2(3) . . ?
N33 N34 N35 105.5(4) . . ?
C31 N35 N34 112.2(4) . . ?
C31 N35 C35 129.7(5) . . ?
N34 N35 C35 118.1(5) . . ?
N35 C31 C32 103.9(4) . . ?
N35 C31 C33 124.6(5) . . ?
C32 C31 C33 131.4(5) . . ?
N33 C32 C31 108.8(4) . . ?
N33 C32 H32 125.6 . . ?
C31 C32 H32 125.6 . . ?
C31 C33 C34 113.4(4) . 1_455 ?
C31 C33 H33A 108.9 . . ?
C34 C33 H33A 108.9 1_455 . ?
C31 C33 H33B 108.9 . . ?
C34 C33 H33B 108.9 1_455 . ?
H33A C33 H33B 107.7 . . ?
C54 C34 C33 113.2(4) . 1_655 ?
C54 C34 H34A 108.9 . . ?
C33 C34 H34A 108.9 1_655 . ?
C54 C34 H34B 108.9 . . ?
C33 C34 H34B 108.9 1_655 . ?
H34A C34 H34B 107.7 . . ?
C361 C35 N35 106.2(19) . . ?
C36 C35 N35 113.6(8) . . ?
C36 C35 H35A 108.8 . . ?
N35 C35 H35A 108.8 . . ?
C36 C35 H35B 108.8 . . ?
N35 C35 H35B 108.8 . . ?
H35A C35 H35B 107.7 . . ?
C35 C36 H36A 109.5 . . ?
C35 C36 H36B 109.5 . . ?
H36A C36 H36B 109.5 . . ?
C35 C36 H36C 109.5 . . ?
H36A C36 H36C 109.5 . . ?
H36B C36 H36C 109.5 . . ?
C35 C361 H36D 109.5 . . ?
C35 C361 H36E 109.5 . . ?
H36D C361 H36E 109.5 . . ?
C35 C361 H36F 109.5 . . ?
H36D C361 H36F 109.5 . . ?
H36E C361 H36F 109.5 . . ?
N44 N43 C42 108.7(4) . . ?
N44 N43 Fe1 125.3(3) . . ?
C42 N43 Fe1 124.9(3) . . ?
N43 N44 N45 106.8(4) . . ?
C41 N45 N44 111.4(4) . . ?
C41 N45 C45 128.6(5) . . ?
N44 N45 C45 120.0(6) . . ?
N45 C41 C42 105.3(4) . . ?
N45 C41 C43 121.5(6) . . ?
C42 C41 C43 133.2(6) . . ?
N43 C42 C41 107.8(5) . . ?
N43 C42 H42 126.1 . . ?
C41 C42 H42 126.1 . . ?
C44 C43 C41 114.1(6) . . ?
C44 C43 H43A 108.7 . . ?
C41 C43 H43A 108.7 . . ?
C44 C43 H43B 108.7 . . ?
C41 C43 H43B 108.7 . . ?
H43A C43 H43B 107.6 . . ?
C43 C44 C44 111.2(8) . 2_856 ?
C43 C44 H44A 109.4 . . ?
C44 C44 H44A 109.4 2_856 . ?
C43 C44 H44B 109.4 . . ?
C44 C44 H44B 109.4 2_856 . ?
H44A C44 H44B 108.0 . . ?
N45 C45 C46 113.1(7) . . ?
N45 C45 H45A 109.0 . . ?
C46 C45 H45A 109.0 . . ?
N45 C45 H45B 109.0 . . ?
C46 C45 H45B 109.0 . . ?
H45A C45 H45B 107.8 . . ?
C45 C46 H46A 109.5 . . ?
C45 C46 H46B 109.5 . . ?
H46A C46 H46B 109.5 . . ?
C45 C46 H46C 109.5 . . ?
H46A C46 H46C 109.5 . . ?
H46B C46 H46C 109.5 . . ?
N54 N53 C52 109.5(4) . . ?
N54 N53 Fe1 117.4(3) . . ?
C52 N53 Fe1 132.0(3) . . ?
N53 N54 N55 106.3(4) . . ?
N54 N55 C51 112.4(4) . . ?
N54 N55 C55 120.0(4) . . ?
C51 N55 C55 127.6(4) . . ?
N55 C51 C52 103.9(4) . . ?
N55 C51 C53 126.2(4) . . ?
C52 C51 C53 129.8(5) . . ?
N53 C52 C51 107.8(4) . . ?
N53 C52 H52 126.1 . . ?
C51 C52 H52 126.1 . . ?
C51 C53 C54 113.1(4) . . ?
C51 C53 H53A 109.0 . . ?
C54 C53 H53A 109.0 . . ?
C51 C53 H53B 109.0 . . ?
C54 C53 H53B 109.0 . . ?
H53A C53 H53B 107.8 . . ?
C34 C54 C53 113.6(4) . . ?
C34 C54 H54A 108.8 . . ?
C53 C54 H54A 108.8 . . ?
C34 C54 H54B 108.8 . . ?
C53 C54 H54B 108.8 . . ?
H54A C54 H54B 107.7 . . ?
N55 C55 C56 112.0(5) . . ?
N55 C55 H55A 109.2 . . ?
C56 C55 H55A 109.2 . . ?
N55 C55 H55B 109.2 . . ?
C56 C55 H55B 109.2 . . ?
H55A C55 H55B 107.9 . . ?
C55 C56 H56A 109.5 . . ?
C55 C56 H56B 109.5 . . ?
H56A C56 H56B 109.5 . . ?
C55 C56 H56C 109.5 . . ?
H56A C56 H56C 109.5 . . ?
H56B C56 H56C 109.5 . . ?
O12 Cl1 O11 109.53(9) . . ?
O12 Cl1 O14 109.56(9) . . ?
O11 Cl1 O14 109.47(9) . . ?
O12 Cl1 O13 109.46(9) . . ?
O11 Cl1 O13 109.42(9) . . ?
O14 Cl1 O13 109.38(9) . . ?
O121 Cl1 O141 109.1(18) . . ?
O121 Cl1 O111 128(2) . . ?
O141 Cl1 O111 117(2) . . ?
O121 Cl1 O131 79(3) . . ?
O141 Cl1 O131 113(3) . . ?
O111 Cl1 O131 103(3) . . ?
O231 Cl2 O221 117(4) . . ?
O22 Cl2 O24 109.52(9) . . ?
O22 Cl2 O23 109.51(9) . . ?
O24 Cl2 O23 109.46(9) . . ?
O22 Cl2 O21 109.47(9) . . ?
O24 Cl2 O21 109.44(9) . . ?
O23 Cl2 O21 109.43(9) . . ?
O231 Cl2 O241 100(2) . . ?
O221 Cl2 O241 103(2) . . ?
O231 Cl2 O211 88(4) . . ?
O221 Cl2 O211 110.6(16) . . ?
O241 Cl2 O211 137.6(18) . . ?
C69 C68 H68A 109.5 . . ?
C69 C68 H68B 109.5 . . ?
H68A C68 H68B 109.5 . . ?
C69 C68 H68C 109.5 . . ?
H68A C68 H68C 109.5 . . ?
H68B C68 H68C 109.5 . . ?
N69 C69 C68 178.9(16) . . ?
C79 C78 H78A 109.5 . . ?
C79 C78 H78B 109.5 . . ?
H78A C78 H78B 109.5 . . ?
C79 C78 H78C 109.5 . . ?
H78A C78 H78C 109.5 . . ?
H78B C78 H78C 109.5 . . ?
N79 C79 C78 177.6(14) . . ?
C89 C88 H88A 109.5 . . ?
C89 C88 H88B 109.5 . . ?
H88A C88 H88B 109.5 . . ?
C89 C88 H88C 109.5 . . ?
H88A C88 H88C 109.5 . . ?
H88B C88 H88C 109.5 . . ?
N89 C89 C88 174.7(15) . . ?
C99 C98 H98A 109.5 . . ?
C99 C98 H98B 109.5 . . ?
H98A C98 H98B 109.5 . . ?
C99 C98 H98C 109.5 . . ?
H98A C98 H98C 109.5 . . ?
H98B C98 H98C 109.5 . . ?
N99 C99 C98 178.6(12) . . ?

loop_
_geom_bond_atom_site_label_1
_geom_bond_atom_site_label_2
_geom_bond_distance
_geom_bond_site_symmetry_2
_geom_bond_publ_flag
Fe1 N23 2.192(4) . ?
Fe1 N13 2.195(4) . ?
Fe1 N33 2.200(4) . ?
Fe1 N3 2.201(4) . ?
Fe1 N43 2.204(4) . ?
Fe1 N53 2.207(4) . ?
N3 N4 1.317(6) . ?
N3 C2 1.342(6) . ?
N4 N5 1.333(6) . ?
N5 C1 1.352(8) . ?
N5 C5 1.483(7) . ?
C1 C2 1.375(7) . ?
C1 C3 1.494(7) . ?
C2 H2 0.9500 . ?
C3 C4 1.536(10) . ?
C3 H3A 0.9900 . ?
C3 H3B 0.9900 . ?
C4 C4 1.506(13) 2_855 ?
C4 H4A 0.9900 . ?
C4 H4B 0.9900 . ?
C5 C61 1.5099(10) . ?
C5 C6 1.5100(10) . ?
C5 H5A 0.9900 . ?
C5 H5B 0.9900 . ?
C6 H6A 0.9800 . ?
C6 H6B 0.9800 . ?
C6 H6C 0.9800 . ?
C61 H61A 0.9800 . ?
C61 H61B 0.9800 . ?
C61 H61C 0.9800 . ?
N13 N14 1.241(11) . ?
N13 C121 1.272(17) . ?
N13 N141 1.397(16) . ?
N13 C12 1.398(9) . ?
N15 C111 1.076(18) . ?
N15 N14 1.297(10) . ?
N15 N141 1.475(17) . ?
N15 C151 1.5098(10) . ?
N15 C15 1.5102(10) . ?
N15 C11 1.518(14) . ?
N15 C121 1.947(18) . ?
C11 C12 1.349(13) . ?
C11 C13 1.496(11) . ?
C12 H12 0.9500 . ?
C13 C14 1.471(16) . ?
C13 H13A 0.9900 . ?
C13 H13B 0.9900 . ?
C14 C14 1.5002(10) 2_765 ?
C14 H14A 0.9900 . ?
C14 H14B 0.9900 . ?
C15 C16 1.5098(10) . ?
C15 H15A 0.9900 . ?
C15 H15B 0.9900 . ?
C16 H16A 0.9800 . ?
C16 H16B 0.9800 . ?
C16 H16C 0.9800 . ?
C111 C121 1.37(2) . ?
C111 C131 1.510(16) . ?
C111 C151 2.00(2) . ?
C121 H121 0.9500 . ?
C131 C141 1.485(17) . ?
C131 H13C 0.9900 . ?
C131 H13D 0.9900 . ?
C141 C141 1.5001(10) 2_765 ?
C141 H14C 0.9900 . ?
C141 H14D 0.9900 . ?
C151 C161 1.5100(10) . ?
C151 H15C 0.9900 . ?
C151 H15D 0.9900 . ?
C161 H16D 0.9800 . ?
C161 H16E 0.9800 . ?
C161 H16F 0.9800 . ?
N23 N24 1.296(6) . ?
N23 C22 1.350(7) . ?
N24 N25 1.354(7) . ?
N25 C21 1.312(9) . ?
N25 C25 1.532(15) . ?
N25 C251 1.515(19) . ?
C21 C22 1.368(7) . ?
C21 C23 1.504(7) . ?
C22 H22 0.9500 . ?
C23 C24 1.484(10) . ?
C23 H23A 0.9900 . ?
C23 H23B 0.9900 . ?
C24 C24 1.522(11) 2_766 ?
C24 H24A 0.9900 . ?
C24 H24B 0.9900 . ?
C25 C26 1.477(16) . ?
C25 H25A 0.9900 . ?
C25 H25B 0.9900 . ?
C26 H26A 0.9800 . ?
C26 H26B 0.9800 . ?
C26 H26C 0.9800 . ?
C251 C261 1.26(4) . ?
C251 H25C 0.9900 . ?
C251 H25D 0.9900 . ?
C261 H26D 0.9800 . ?
C261 H26E 0.9800 . ?
C261 H26F 0.9800 . ?
N33 N34 1.318(6) . ?
N33 C32 1.349(6) . ?
N34 N35 1.346(6) . ?
N35 C31 1.340(7) . ?
N35 C35 1.483(8) . ?
C31 C32 1.362(7) . ?
C31 C33 1.505(6) . ?
C32 H32 0.9500 . ?
C33 C34 1.540(7) 1_455 ?
C33 H33A 0.9900 . ?
C33 H33B 0.9900 . ?
C34 C54 1.499(8) . ?
C34 H34A 0.9900 . ?
C34 H34B 0.9900 . ?
C35 C361 1.39(4) . ?
C35 C36 1.44(2) . ?
C35 H35A 0.9900 . ?
C35 H35B 0.9900 . ?
C36 H36A 0.9800 . ?
C36 H36B 0.9800 . ?
C36 H36C 0.9800 . ?
C361 H36D 0.9800 . ?
C361 H36E 0.9800 . ?
C361 H36F 0.9800 . ?
N43 N44 1.313(6) . ?
N43 C42 1.354(6) . ?
N44 N45 1.346(6) . ?
N45 C41 1.313(8) . ?
N45 C45 1.462(8) . ?
C41 C42 1.375(8) . ?
C41 C43 1.503(7) . ?
C42 H42 0.9500 . ?
C43 C44 1.428(12) . ?
C43 H43A 0.9900 . ?
C43 H43B 0.9900 . ?
C44 C44 1.529(13) 2_856 ?
C44 H44A 0.9900 . ?
C44 H44B 0.9900 . ?
C45 C46 1.473(14) . ?
C45 H45A 0.9900 . ?
C45 H45B 0.9900 . ?
C46 H46A 0.9800 . ?
C46 H46B 0.9800 . ?
C46 H46C 0.9800 . ?
N53 N54 1.327(6) . ?
N53 C52 1.372(5) . ?
N54 N55 1.335(6) . ?
N55 C51 1.361(6) . ?
N55 C55 1.464(7) . ?
C51 C52 1.382(6) . ?
C51 C53 1.492(6) . ?
C52 H52 0.9500 . ?
C53 C54 1.547(7) . ?
C53 H53A 0.9900 . ?
C53 H53B 0.9900 . ?
C54 H54A 0.9900 . ?
C54 H54B 0.9900 . ?
C55 C56 1.5098(10) . ?
C55 H55A 0.9900 . ?
C55 H55B 0.9900 . ?
C56 H56A 0.9800 . ?
C56 H56B 0.9800 . ?
C56 H56C 0.9800 . ?
Cl1 O121 1.29(2) . ?
Cl1 O12 1.4431(9) . ?
Cl1 O11 1.4439(9) . ?
Cl1 O14 1.4443(9) . ?
Cl1 O13 1.4450(9) . ?
Cl1 O141 1.51(3) . ?
Cl1 O111 1.50(6) . ?
Cl1 O131 1.79(8) . ?
Cl2 O231 1.15(3) . ?
Cl2 O221 1.43(4) . ?
Cl2 O22 1.4435(9) . ?
Cl2 O24 1.4441(9) . ?
Cl2 O23 1.4443(9) . ?
Cl2 O21 1.4446(9) . ?
Cl2 O241 1.55(4) . ?
Cl2 O211 1.68(7) . ?
N69 C69 1.119(19) . ?
C68 C69 1.391(18) . ?
C68 H68A 0.9800 . ?
C68 H68B 0.9800 . ?
C68 H68C 0.9800 . ?
N79 C79 1.17(2) . ?
C78 C79 1.35(2) . ?
C78 H78A 0.9800 . ?
C78 H78B 0.9800 . ?
C78 H78C 0.9800 . ?
N89 C89 1.08(2) . ?
C88 C89 1.452(19) . ?
C88 H88A 0.9800 . ?
C88 H88B 0.9800 . ?
C88 H88C 0.9800 . ?
N99 C99 1.104(17) . ?
C98 C99 1.460(18) . ?
C98 H98A 0.9800 . ?
C98 H98B 0.9800 . ?
C98 H98C 0.9800 . ?

loop_
_geom_torsion_atom_site_label_1
_geom_torsion_atom_site_label_2
_geom_torsion_atom_site_label_3
_geom_torsion_atom_site_label_4
_geom_torsion
_geom_torsion_site_symmetry_1
_geom_torsion_site_symmetry_2
_geom_torsion_site_symmetry_3
_geom_torsion_site_symmetry_4
_geom_torsion_publ_flag
C2 N3 N4 N5 -0.1(6) . . . . ?
Fe1 N3 N4 N5 -170.8(3) . . . . ?
N3 N4 N5 C1 0.3(6) . . . . ?
N3 N4 N5 C5 178.2(5) . . . . ?
N4 N5 C1 C2 -0.4(6) . . . . ?
C5 N5 C1 C2 -177.9(6) . . . . ?
N4 N5 C1 C3 175.6(5) . . . . ?
C5 N5 C1 C3 -1.9(10) . . . . ?
N4 N3 C2 C1 -0.1(6) . . . . ?
Fe1 N3 C2 C1 169.4(3) . . . . ?
N5 C1 C2 N3 0.3(6) . . . . ?
C3 C1 C2 N3 -175.3(6) . . . . ?
N5 C1 C3 C4 -71.5(8) . . . . ?
C2 C1 C3 C4 103.2(9) . . . . ?
C1 C3 C4 C4 -62.2(11) . . . 2_855 ?
N4 N5 C5 C61 74.8(19) . . . . ?
C1 N5 C5 C61 -107.7(19) . . . . ?
N4 N5 C5 C6 38(3) . . . . ?
C1 N5 C5 C6 -144(3) . . . . ?
C12 N13 N14 N15 -5.9(14) . . . . ?
Fe1 N13 N14 N15 177.6(8) . . . . ?
C15 N15 N14 N13 -157.3(10) . . . . ?
C11 N15 N14 N13 7.0(14) . . . . ?
N14 N15 C11 C12 -5.3(12) . . . . ?
C15 N15 C11 C12 156.5(11) . . . . ?
N14 N15 C11 C13 173.8(12) . . . . ?
C15 N15 C11 C13 -24.5(19) . . . . ?
C13 C11 C12 N13 -176.8(13) . . . . ?
N15 C11 C12 N13 2.1(11) . . . . ?
N14 N13 C12 C11 1.8(11) . . . . ?
Fe1 N13 C12 C11 178.1(6) . . . . ?
C12 C11 C13 C14 25(2) . . . . ?
N15 C11 C13 C14 -153.7(12) . . . . ?
C11 C13 C14 C14 76.4(17) . . . 2_765 ?
N14 N15 C15 C16 -66.0(17) . . . . ?
C11 N15 C15 C16 134.5(14) . . . . ?
C121 N13 N141 N15 -1.4(13) . . . . ?
Fe1 N13 N141 N15 -166.0(5) . . . . ?
C111 N15 N141 N13 1.3(18) . . . . ?
C151 N15 N141 N13 148.1(15) . . . . ?
C121 N15 N141 N13 0.9(8) . . . . ?
N141 N15 C111 C121 -1(2) . . . . ?
C151 N15 C111 C121 -157.3(17) . . . . ?
N141 N15 C111 C131 177.2(15) . . . . ?
C151 N15 C111 C131 21(2) . . . . ?
C121 N15 C111 C131 178(3) . . . . ?
N141 N15 C111 C151 156.7(18) . . . . ?
C121 N15 C111 C151 157.3(17) . . . . ?
N141 N13 C121 C111 1.4(19) . . . . ?
Fe1 N13 C121 C111 161.3(10) . . . . ?
N141 N13 C121 N15 1.1(10) . . . . ?
Fe1 N13 C121 N15 161.0(7) . . . . ?
N15 C111 C121 N13 -1(2) . . . . ?
C131 C111 C121 N13 -178(2) . . . . ?
C151 C111 C121 N13 -32(3) . . . . ?
C131 C111 C121 N15 -177(4) . . . . ?
C151 C111 C121 N15 -31.6(19) . . . . ?
N15 C111 C131 C141 155(2) . . . . ?
C121 C111 C131 C141 -28(4) . . . . ?
C151 C111 C131 C141 171(2) . . . . ?
C111 C131 C141 C141 10(5) . . . 2_765 ?
C111 N15 C151 C161 -158(2) . . . . ?
N141 N15 C151 C161 51(3) . . . . ?
C121 N15 C151 C161 179.1(17) . . . . ?
N141 N15 C151 C111 -151(2) . . . . ?
C121 N15 C151 C111 -23.1(17) . . . . ?
C22 N23 N24 N25 -0.5(7) . . . . ?
Fe1 N23 N24 N25 176.3(4) . . . . ?
N23 N24 N25 C21 -0.2(9) . . . . ?
N23 N24 N25 C25 163.6(9) . . . . ?
N23 N24 N25 C251 -157.9(17) . . . . ?
N24 N25 C21 C22 0.7(8) . . . . ?
C25 N25 C21 C22 -161.1(11) . . . . ?
C251 N25 C21 C22 156.1(19) . . . . ?
N24 N25 C21 C23 -178.5(6) . . . . ?
C25 N25 C21 C23 19.7(15) . . . . ?
C251 N25 C21 C23 -23(2) . . . . ?
N24 N23 C22 C21 1.0(7) . . . . ?
Fe1 N23 C22 C21 -175.7(4) . . . . ?
N25 C21 C22 N23 -1.0(7) . . . . ?
C23 C21 C22 N23 178.2(6) . . . . ?
N25 C21 C23 C24 -174.7(7) . . . . ?
C22 C21 C23 C24 6.3(10) . . . . ?
C21 C23 C24 C24 179.4(7) . . . 2_766 ?
C21 N25 C25 C26 -124.9(14) . . . . ?
N24 N25 C25 C26 74.0(19) . . . . ?
C21 N25 C251 C261 163(2) . . . . ?
N24 N25 C251 C261 -42(4) . . . . ?
C32 N33 N34 N35 -1.2(6) . . . . ?
Fe1 N33 N34 N35 -173.9(4) . . . . ?
N33 N34 N35 C31 0.5(7) . . . . ?
N33 N34 N35 C35 -179.7(6) . . . . ?
N34 N35 C31 C32 0.4(7) . . . . ?
C35 N35 C31 C32 -179.3(8) . . . . ?
N34 N35 C31 C33 177.0(5) . . . . ?
C35 N35 C31 C33 -2.7(11) . . . . ?
N34 N33 C32 C31 1.5(6) . . . . ?
Fe1 N33 C32 C31 173.6(3) . . . . ?
N35 C31 C32 N33 -1.1(6) . . . . ?
C33 C31 C32 N33 -177.5(5) . . . . ?
N35 C31 C33 C34 -77.8(7) . . . 1_455 ?
C32 C31 C33 C34 97.9(7) . . . 1_455 ?
C31 N35 C35 C361 -88(2) . . . . ?
N34 N35 C35 C361 93(2) . . . . ?
C31 N35 C35 C36 -139.9(16) . . . . ?
N34 N35 C35 C36 40.4(18) . . . . ?
C42 N43 N44 N45 -0.9(6) . . . . ?
Fe1 N43 N44 N45 -169.5(3) . . . . ?
N43 N44 N45 C41 0.6(7) . . . . ?
N43 N44 N45 C45 -179.6(6) . . . . ?
N44 N45 C41 C42 0.0(7) . . . . ?
C45 N45 C41 C42 -179.8(7) . . . . ?
N44 N45 C41 C43 179.8(6) . . . . ?
C45 N45 C41 C43 0.1(11) . . . . ?
N44 N43 C42 C41 0.9(6) . . . . ?
Fe1 N43 C42 C41 169.6(4) . . . . ?
N45 C41 C42 N43 -0.5(7) . . . . ?
C43 C41 C42 N43 179.6(7) . . . . ?
N45 C41 C43 C44 -179.1(7) . . . . ?
C42 C41 C43 C44 0.8(12) . . . . ?
C41 C43 C44 C44 -179.9(9) . . . 2_856 ?
C41 N45 C45 C46 115.3(9) . . . . ?
N44 N45 C45 C46 -64.4(10) . . . . ?
C52 N53 N54 N55 -0.2(5) . . . . ?
Fe1 N53 N54 N55 169.9(3) . . . . ?
N53 N54 N55 C51 0.2(6) . . . . ?
N53 N54 N55 C55 179.7(5) . . . . ?
N54 N55 C51 C52 -0.1(6) . . . . ?
C55 N55 C51 C52 -179.5(6) . . . . ?
N54 N55 C51 C53 -177.7(5) . . . . ?
C55 N55 C51 C53 2.8(9) . . . . ?
N54 N53 C52 C51 0.2(5) . . . . ?
Fe1 N53 C52 C51 -167.9(3) . . . . ?
N55 C51 C52 N53 -0.1(5) . . . . ?
C53 C51 C52 N53 177.5(5) . . . . ?
N55 C51 C53 C54 72.6(7) . . . . ?
C52 C51 C53 C54 -104.4(6) . . . . ?
C33 C34 C54 C53 -177.8(4) 1_655 . . . ?
C51 C53 C54 C34 55.3(7) . . . . ?
N54 N55 C55 C56 -5.0(11) . . . . ?
C51 N55 C55 C56 174.5(8) . . . . ?
C23 C24 C24 C23 180.000(3) . . 2_766 2_766 ?
C3 C4 C4 C3 180.000(1) . . 2_855 2_855 ?
C4 C4 C3 C1 62.2(11) . 2_855 2_855 2_855 ?
C43 C44 C44 C43 180.000(1) . . 2_856 2_856 ?
C11 C13 C14 C14 76.4(17) . . . 2_765 ?
C13 C14 C14 C13 180.000(0) . . 2_765 2_765 ?
C14 C14 C13 C11 -76.4(17) . 2_765 2_765 2_765 ?
C31 C33 C34 C54 -63.8(7) 1_655 1_655 . . ?
C33 C34 C54 C53 -39.5(5) . . . . ?
C34 C54 C53 C51 55.3(7) . . . . ?
